data_1576851
loop_
_publ_author_name
'Li, Jing'
'Wei, Jianwu'
'Luo, Qiulian'
'Pang, Wei'
'Liu, Hongming'
'Chen, Peican'
'Zhou, Liya'
'Zhang, Jin Zhong'
'Luo, Binbin'
'Pang, Qi'

_publ_section_title
;
 Chiral manganese halide isomers: decoding the spatial stacking effect on
 second-harmonic generation circular dichroism.
;
_journal_issue 18
_journal_name_full 'Chemical science'
_journal_page_first 9061
_journal_page_last 9071
_journal_paper_doi 10.1039/d5sc09866a
_journal_volume 17
_journal_year 2026
_chemical_formula_moiety 'Br4 Mn, C38 H34 O2 P2'
_chemical_formula_sum 'C38 H34 Br4 Mn O2 P2'
_chemical_formula_weight 959.17
_space_group_crystal_system orthorhombic
_space_group_IT_number 20
_space_group_name_Hall 'C 2c 2'
_space_group_name_H-M_alt 'C 2 2 21'
_atom_sites_solution_hydrogens mixed
_audit_creation_date 2025-06-24
_audit_creation_method
;
Olex2 1.2
(compiled 2018.05.29 svn.r3508 for OlexSys, GUI svn.r5506)
;
_audit_update_record
;
2025-06-24 deposited with the CCDC.	2026-03-09 downloaded from the CCDC.
;
_cell_angle_alpha 90
_cell_angle_beta 90
_cell_angle_gamma 90
_cell_formula_units_Z 4
_cell_length_a 8.8222(4)
_cell_length_b 24.8809(10)
_cell_length_c 18.1166(7)
_cell_measurement_reflns_used 4802
_cell_measurement_temperature 301.44(12)
_cell_measurement_theta_max 27.4130
_cell_measurement_theta_min 2.2430
_cell_volume 3976.7(3)
_computing_cell_refinement 'CrysAlisPro 1.171.42.95a (Rigaku OD, 2023)'
_computing_data_collection 'CrysAlisPro 1.171.42.95a (Rigaku OD, 2023)'
_computing_data_reduction 'CrysAlisPro 1.171.42.95a (Rigaku OD, 2023)'
_computing_molecular_graphics 'Olex2 (Dolomanov et al., 2009)'
_computing_publication_material 'Olex2 (Dolomanov et al., 2009)'
_computing_structure_refinement 'ShelXL (Sheldrick, 2015)'
_computing_structure_solution 'SHELXT 2018/2 (Sheldrick, 2018)'
_diffrn_ambient_environment air
_diffrn_ambient_temperature 301.44(12)
_diffrn_detector 'Hybrid Pixel Array Detector'
_diffrn_detector_area_resol_mean 10.0000
_diffrn_detector_type HyPix
_diffrn_measured_fraction_theta_full 0.999
_diffrn_measured_fraction_theta_max 0.984
_diffrn_measurement_details
;
List of Runs (angles in degrees, time in seconds):

  # Type    Start    End  Width  t~exp~   \w     \q     \k     \f   Frames
#--------------------------------------------------------------------------
  1  \w    -37.00   0.00   0.50    3.00    --   -7.35  88.00 -53.00   74
  2  \w    -66.00   8.00   0.50    3.00    --    7.19 -57.00 -60.00  148
  3  \w    -17.00  28.00   0.50    3.00    --   -7.35 -99.00  30.00   90
;
_diffrn_measurement_device 'four-circle diffractometer'
_diffrn_measurement_device_type 'XtaLAB Synergy R, DW system, HyPix'
_diffrn_measurement_method '\w scans'
_diffrn_orient_matrix_type 'CrysAlisPro convention (1999,Acta A55,543-557)'
_diffrn_orient_matrix_UB_11 -0.0220122000
_diffrn_orient_matrix_UB_12 -0.0096245000
_diffrn_orient_matrix_UB_13 0.0352653000
_diffrn_orient_matrix_UB_21 -0.0285808000
_diffrn_orient_matrix_UB_22 -0.0237883000
_diffrn_orient_matrix_UB_23 -0.0164874000
_diffrn_orient_matrix_UB_31 0.0718183000
_diffrn_orient_matrix_UB_32 -0.0124156000
_diffrn_orient_matrix_UB_33 0.0043126000
_diffrn_radiation_monochromator mirror
_diffrn_radiation_probe x-ray
_diffrn_radiation_type MoK\a
_diffrn_radiation_wavelength 0.71073
_diffrn_reflns_av_R_equivalents 0.0248
_diffrn_reflns_av_unetI/netI 0.0341
_diffrn_reflns_Laue_measured_fraction_full 0.999
_diffrn_reflns_Laue_measured_fraction_max 0.984
_diffrn_reflns_limit_h_max 10
_diffrn_reflns_limit_h_min -11
_diffrn_reflns_limit_k_max 30
_diffrn_reflns_limit_k_min -26
_diffrn_reflns_limit_l_max 22
_diffrn_reflns_limit_l_min -20
_diffrn_reflns_number 8243
_diffrn_reflns_point_group_measured_fraction_full 0.965
_diffrn_reflns_point_group_measured_fraction_max 0.932
_diffrn_reflns_theta_full 25.242
_diffrn_reflns_theta_max 26.367
_diffrn_reflns_theta_min 2.248
_diffrn_source 'Rotating-anode X-ray tube'
_diffrn_source_type 'Rigaku (Mo) X-ray Source'
_exptl_absorpt_coefficient_mu 4.462
_exptl_absorpt_correction_T_max 1.00000
_exptl_absorpt_correction_T_min 0.43655
_exptl_absorpt_correction_type multi-scan
_exptl_absorpt_process_details
;
CrysAlisPro 1.171.42.95a (Rigaku Oxford Diffraction, 2023)
Empirical absorption correction using spherical harmonics,
implemented in SCALE3 ABSPACK scaling algorithm.
;
_exptl_crystal_density_diffrn 1.602
_exptl_crystal_description block
_exptl_crystal_F_000 1892
_exptl_crystal_size_max 0.23
_exptl_crystal_size_mid 0.23
_exptl_crystal_size_min 0.2
_refine_diff_density_max 1.347
_refine_diff_density_min -0.430
_refine_diff_density_rms 0.081
_refine_ls_abs_structure_details
;
 Refined as an inversion twin.
;
_refine_ls_abs_structure_Flack 0.007(16)
_refine_ls_extinction_method none
_refine_ls_goodness_of_fit_ref 1.028
_refine_ls_hydrogen_treatment mixed
_refine_ls_matrix_type full
_refine_ls_number_parameters 219
_refine_ls_number_reflns 3794
_refine_ls_number_restraints 1
_refine_ls_restrained_S_all 1.028
_refine_ls_R_factor_all 0.0505
_refine_ls_R_factor_gt 0.0397
_refine_ls_shift/su_max 0.001
_refine_ls_shift/su_mean 0.000
_refine_ls_structure_factor_coef Fsqd
_refine_ls_weighting_details 'w=1/[\s^2^(Fo^2^)+(0.0749P)^2^] where P=(Fo^2^+2Fc^2^)/3'
_refine_ls_weighting_scheme calc
_refine_ls_wR_factor_gt 0.1065
_refine_ls_wR_factor_ref 0.1108
_reflns_Friedel_coverage 0.688
_reflns_Friedel_fraction_full 0.922
_reflns_Friedel_fraction_max 0.866
_reflns_number_gt 3106
_reflns_number_total 3794
_reflns_threshold_expression 'I > 2\s(I)'
_cod_data_source_file d5sc09866a2.cif
_cod_data_source_block a_auto
_cod_depositor_comments 'Adding full bibliography for 1576849--1576852.cif.'
_cod_database_code 1576851
_shelx_shelxl_version_number 2018/3
_chemical_oxdiff_formula 'C H O N S'
_shelx_space_group_comment
;
The symmetry employed for this shelxl refinement is uniquely defined
by the following loop, which should always be used as a source of
symmetry information in preference to the above space-group names.
They are only intended as comments.
;
_shelx_estimated_absorpt_t_max 0.469
_shelx_estimated_absorpt_t_min 0.427
_diffrn_oxdiff_digest_frames
;
012f36d375b0c1abfcd2e7f6d1b1f1b3dd00312b9a5
;
_reflns_odcompleteness_completeness 99.85
_reflns_odcompleteness_iscentric 1
_reflns_odcompleteness_theta 25.07
_olex2_refinement_description
;
1. Twinned data refinement
 Scales: 0.993(16)
 0.007(16)
2. Fixed Uiso
 At 1.2 times of:
  All C(H) groups
 At 1.5 times of:
  All C(H,H,H) groups
3. Restrained distances
 P1-H1
 1.4 with sigma of 0.02
4.a Aromatic/amide H refined with riding coordinates:
 C3(H3), C4(H4), C5(H5), C9(H9), C10(H10), C11(H11), C12(H12), C13(H13),
 C15(H15), C16(H16), C17(H17), C18(H18), C19(H19)
4.b Idealised Me refined as rotating group:
 C1(H1A,H1B,H1C)
;
_olex2_submission_special_instructions 'No special instructions were received'
_oxdiff_exptl_absorpt_empirical_details
;
Empirical correction (ABSPACK) includes:
- Absorption correction using spherical harmonics
- Frame scaling
;
_oxdiff_exptl_absorpt_empirical_full_max 1.596
_oxdiff_exptl_absorpt_empirical_full_min 0.677

loop_
_space_group_symop_operation_xyz
'x, y, z'
'-x, -y, z+1/2'
'-x, y, -z+1/2'
'x, -y, -z'
'x+1/2, y+1/2, z'
'-x+1/2, -y+1/2, z+1/2'
'-x+1/2, y+1/2, -z+1/2'
'x+1/2, -y+1/2, -z'

loop_
_atom_site_label
_atom_site_type_symbol
_atom_site_fract_x
_atom_site_fract_y
_atom_site_fract_z
_atom_site_U_iso_or_equiv
_atom_site_adp_type
_atom_site_occupancy
_atom_site_site_symmetry_order
_atom_site_calc_flag
_atom_site_refinement_flags_posn
_atom_site_refinement_flags_adp
_atom_site_refinement_flags_occupancy
_atom_site_disorder_assembly
_atom_site_disorder_group
Br1 Br 0.37659(8) 0.39816(3) 0.35262(4) 0.0585(2) Uani 1 1 d . . . . .
Mn1 Mn 0.500000 0.34478(6) 0.250000 0.0594(4) Uani 1 2 d S T P . .
Br2 Br 0.30737(13) 0.28764(4) 0.18690(5) 0.0941(4) Uani 1 1 d . . . . .
P1 P 0.53853(18) 0.58931(6) 0.44808(8) 0.0430(4) Uani 1 1 d D . . . .
H1 H 0.522(8) 0.579(3) 0.5235(16) 0.07(2) Uiso 1 1 d D . . . .
O1 O 0.8666(6) 0.4210(2) 0.4753(3) 0.0649(13) Uani 1 1 d . . . . .
C1 C 0.9618(10) 0.3781(3) 0.4458(6) 0.088(3) Uani 1 1 d . . . . .
H1A H 0.903786 0.356679 0.411953 0.131 Uiso 1 1 calc GR . . . .
H1B H 0.997108 0.355857 0.485583 0.131 Uiso 1 1 calc GR . . . .
H1C H 1.046963 0.393468 0.420542 0.131 Uiso 1 1 calc GR . . . .
C2 C 0.7986(8) 0.4548(3) 0.4270(3) 0.0497(15) Uani 1 1 d . . . . .
C3 C 0.8025(8) 0.4485(3) 0.3501(4) 0.0583(16) Uani 1 1 d . . . . .
H3 H 0.855356 0.419971 0.329284 0.070 Uiso 1 1 calc R . . . .
C4 C 0.7291(9) 0.4841(3) 0.3063(4) 0.066(2) Uani 1 1 d . . . . .
H4 H 0.732445 0.479623 0.255389 0.079 Uiso 1 1 calc R . . . .
C5 C 0.6483(8) 0.5275(3) 0.3358(4) 0.0598(17) Uani 1 1 d . . . . .
H5 H 0.598843 0.551825 0.305070 0.072 Uiso 1 1 calc R . . . .
C6 C 0.6437(7) 0.5336(2) 0.4126(3) 0.0441(13) Uani 1 1 d . . . . .
C7 C 0.7182(6) 0.4970(2) 0.4587(3) 0.0413(12) Uani 1 1 d . . . . .
C8 C 0.3547(7) 0.5899(3) 0.4061(4) 0.0508(15) Uani 1 1 d . . . . .
C9 C 0.2746(9) 0.5411(3) 0.4043(5) 0.068(2) Uani 1 1 d . . . . .
H9 H 0.318451 0.509642 0.422098 0.082 Uiso 1 1 calc R . . . .
C10 C 0.1304(10) 0.5407(4) 0.3758(6) 0.089(3) Uani 1 1 d . . . . .
H10 H 0.074721 0.508935 0.375196 0.106 Uiso 1 1 calc R . . . .
C11 C 0.0683(9) 0.5873(5) 0.3480(6) 0.098(3) Uani 1 1 d . . . . .
H11 H -0.028268 0.586614 0.327462 0.118 Uiso 1 1 calc R . . . .
C12 C 0.1468(10) 0.6339(4) 0.3505(6) 0.094(3) Uani 1 1 d . . . . .
H12 H 0.103114 0.665395 0.332687 0.113 Uiso 1 1 calc R . . . .
C13 C 0.2889(9) 0.6349(3) 0.3789(5) 0.071(2) Uani 1 1 d . . . . .
H13 H 0.342251 0.667156 0.379613 0.086 Uiso 1 1 calc R . . . .
C14 C 0.6254(8) 0.6534(2) 0.4365(4) 0.0517(15) Uani 1 1 d . . . . .
C15 C 0.6934(13) 0.6674(4) 0.3703(5) 0.094(3) Uani 1 1 d . . . . .
H15 H 0.699263 0.642658 0.331909 0.113 Uiso 1 1 calc R . . . .
C16 C 0.7521(15) 0.7181(5) 0.3621(7) 0.121(4) Uani 1 1 d . . . . .
H16 H 0.796511 0.728209 0.317608 0.145 Uiso 1 1 calc R . . . .
C17 C 0.7452(17) 0.7537(5) 0.4193(8) 0.121(4) Uani 1 1 d . . . . .
H17 H 0.790267 0.787324 0.414932 0.145 Uiso 1 1 calc R . . . .
C18 C 0.6721(16) 0.7400(4) 0.4829(7) 0.115(4) Uani 1 1 d . . . . .
H18 H 0.658936 0.765630 0.519709 0.138 Uiso 1 1 calc R . . . .
C19 C 0.6186(12) 0.6897(3) 0.4933(5) 0.081(2) Uani 1 1 d . . . . .
H19 H 0.577444 0.679826 0.538589 0.097 Uiso 1 1 calc R . . . .

loop_
_atom_site_aniso_label
_atom_site_aniso_U_11
_atom_site_aniso_U_22
_atom_site_aniso_U_33
_atom_site_aniso_U_23
_atom_site_aniso_U_13
_atom_site_aniso_U_12
Br1 0.0771(4) 0.0556(4) 0.0428(4) 0.0006(3) 0.0034(3) 0.0022(3)
Mn1 0.0883(10) 0.0513(8) 0.0386(7) 0.000 0.0057(7) 0.000
Br2 0.1350(9) 0.0867(6) 0.0606(5) -0.0027(5) -0.0057(5) -0.0371(6)
P1 0.0554(8) 0.0418(8) 0.0318(7) 0.0013(6) -0.0007(7) -0.0046(6)
O1 0.070(3) 0.065(3) 0.060(3) -0.008(2) 0.005(3) 0.023(2)
C1 0.086(6) 0.075(5) 0.101(7) -0.020(5) 0.004(6) 0.027(4)
C2 0.056(4) 0.049(3) 0.045(4) -0.008(3) 0.006(3) -0.005(3)
C3 0.063(4) 0.063(4) 0.049(4) -0.017(3) 0.011(3) -0.009(3)
C4 0.089(5) 0.077(5) 0.030(3) -0.011(3) 0.002(4) -0.022(4)
C5 0.073(4) 0.070(4) 0.037(3) -0.001(3) -0.003(3) -0.013(4)
C6 0.052(3) 0.046(3) 0.034(3) -0.004(2) 0.007(3) -0.008(3)
C7 0.041(3) 0.046(3) 0.036(3) -0.003(2) 0.003(3) -0.006(3)
C8 0.053(4) 0.054(4) 0.045(3) -0.005(3) 0.003(3) -0.004(3)
C9 0.066(5) 0.068(4) 0.071(5) -0.006(4) -0.009(4) -0.015(4)
C10 0.068(5) 0.088(6) 0.109(7) -0.026(5) -0.001(5) -0.017(5)
C11 0.053(4) 0.123(9) 0.120(9) -0.035(7) -0.014(5) -0.002(5)
C12 0.077(5) 0.097(7) 0.109(8) -0.011(6) -0.030(6) 0.015(5)
C13 0.075(5) 0.055(4) 0.085(6) -0.005(4) -0.013(5) 0.003(4)
C14 0.056(3) 0.048(3) 0.051(4) 0.010(3) -0.002(3) -0.012(3)
C15 0.133(8) 0.081(6) 0.069(6) 0.017(5) 0.019(6) -0.029(6)
C16 0.147(9) 0.102(8) 0.114(9) 0.046(7) 0.024(8) -0.042(8)
C17 0.143(10) 0.067(6) 0.152(12) 0.033(7) -0.005(9) -0.041(7)
C18 0.178(11) 0.057(5) 0.112(9) 0.000(5) -0.014(8) -0.029(6)
C19 0.120(7) 0.058(4) 0.064(5) -0.001(4) -0.012(5) -0.035(5)

loop_
_atom_type_symbol
_atom_type_description
_atom_type_scat_dispersion_real
_atom_type_scat_dispersion_imag
_atom_type_scat_source
C C 0.0033 0.0016 'International Tables Vol C Tables 4.2.6.8 and 6.1.1.4'
H H 0.0000 0.0000 'International Tables Vol C Tables 4.2.6.8 and 6.1.1.4'
Br Br -0.2901 2.4595 'International Tables Vol C Tables 4.2.6.8 and 6.1.1.4'
Mn Mn 0.3368 0.7283 'International Tables Vol C Tables 4.2.6.8 and 6.1.1.4'
O O 0.0106 0.0060 'International Tables Vol C Tables 4.2.6.8 and 6.1.1.4'
P P 0.1023 0.0942 'International Tables Vol C Tables 4.2.6.8 and 6.1.1.4'

loop_
_geom_angle_atom_site_label_1
_geom_angle_atom_site_label_2
_geom_angle_atom_site_label_3
_geom_angle
_geom_angle_site_symmetry_1
_geom_angle_site_symmetry_3
_geom_angle_publ_flag
Br1 Mn1 Br1 116.70(6) . 3_655 ?
Br2 Mn1 Br1 110.05(3) 3_655 3_655 ?
Br2 Mn1 Br1 110.05(3) . . ?
Br2 Mn1 Br1 104.81(3) 3_655 . ?
Br2 Mn1 Br1 104.81(3) . 3_655 ?
Br2 Mn1 Br2 110.46(7) . 3_655 ?
C6 P1 H1 105(3) . . ?
C6 P1 C8 108.9(3) . . ?
C8 P1 H1 109(3) . . ?
C14 P1 H1 109(3) . . ?
C14 P1 C6 115.4(3) . . ?
C14 P1 C8 109.4(3) . . ?
C2 O1 C1 118.2(6) . . ?
O1 C1 H1A 109.5 . . ?
O1 C1 H1B 109.5 . . ?
O1 C1 H1C 109.5 . . ?
H1A C1 H1B 109.5 . . ?
H1A C1 H1C 109.5 . . ?
H1B C1 H1C 109.5 . . ?
O1 C2 C3 124.2(6) . . ?
O1 C2 C7 115.3(5) . . ?
C7 C2 C3 120.5(6) . . ?
C2 C3 H3 120.1 . . ?
C4 C3 C2 119.8(6) . . ?
C4 C3 H3 120.1 . . ?
C3 C4 H4 119.2 . . ?
C3 C4 C5 121.6(6) . . ?
C5 C4 H4 119.2 . . ?
C4 C5 H5 120.8 . . ?
C6 C5 C4 118.4(7) . . ?
C6 C5 H5 120.8 . . ?
C5 C6 P1 117.1(5) . . ?
C7 C6 P1 122.2(4) . . ?
C7 C6 C5 120.7(6) . . ?
C2 C7 C6 118.9(5) . . ?
C2 C7 C7 119.0(6) . 4_566 ?
C6 C7 C7 122.1(6) . 4_566 ?
C9 C8 P1 117.2(5) . . ?
C13 C8 P1 123.4(5) . . ?
C13 C8 C9 119.4(6) . . ?
C8 C9 H9 120.6 . . ?
C10 C9 C8 118.7(8) . . ?
C10 C9 H9 120.6 . . ?
C9 C10 H10 120.0 . . ?
C9 C10 C11 120.0(8) . . ?
C11 C10 H10 120.0 . . ?
C10 C11 H11 119.8 . . ?
C12 C11 C10 120.5(8) . . ?
C12 C11 H11 119.8 . . ?
C11 C12 H12 120.0 . . ?
C11 C12 C13 120.1(9) . . ?
C13 C12 H12 120.0 . . ?
C8 C13 C12 121.3(8) . . ?
C8 C13 H13 119.3 . . ?
C12 C13 H13 119.3 . . ?
C15 C14 P1 120.8(6) . . ?
C19 C14 P1 118.9(5) . . ?
C19 C14 C15 120.2(7) . . ?
C14 C15 H15 120.4 . . ?
C16 C15 C14 119.2(10) . . ?
C16 C15 H15 120.4 . . ?
C15 C16 H16 120.1 . . ?
C17 C16 C15 119.8(10) . . ?
C17 C16 H16 120.1 . . ?
C16 C17 H17 120.0 . . ?
C18 C17 C16 120.1(9) . . ?
C18 C17 H17 120.0 . . ?
C17 C18 H18 119.5 . . ?
C19 C18 C17 121.0(11) . . ?
C19 C18 H18 119.5 . . ?
C14 C19 H19 120.3 . . ?
C18 C19 C14 119.4(9) . . ?
C18 C19 H19 120.3 . . ?

loop_
_geom_bond_atom_site_label_1
_geom_bond_atom_site_label_2
_geom_bond_distance
_geom_bond_site_symmetry_2
_geom_bond_publ_flag
Br1 Mn1 2.5308(10) . ?
Mn1 Br2 2.4933(12) 3_655 ?
Mn1 Br2 2.4933(12) . ?
P1 H1 1.40(3) . ?
P1 C6 1.788(6) . ?
P1 C8 1.791(6) . ?
P1 C14 1.782(6) . ?
O1 C1 1.459(9) . ?
O1 C2 1.355(8) . ?
C1 H1A 0.9600 . ?
C1 H1B 0.9600 . ?
C1 H1C 0.9600 . ?
C2 C3 1.401(9) . ?
C2 C7 1.392(9) . ?
C3 H3 0.9300 . ?
C3 C4 1.354(11) . ?
C4 H4 0.9300 . ?
C4 C5 1.400(10) . ?
C5 H5 0.9300 . ?
C5 C6 1.399(9) . ?
C6 C7 1.399(9) . ?
C7 C7 1.504(11) 4_566 ?
C8 C9 1.407(10) . ?
C8 C13 1.355(10) . ?
C9 H9 0.9300 . ?
C9 C10 1.373(12) . ?
C10 H10 0.9300 . ?
C10 C11 1.377(14) . ?
C11 H11 0.9300 . ?
C11 C12 1.353(14) . ?
C12 H12 0.9300 . ?
C12 C13 1.355(13) . ?
C13 H13 0.9300 . ?
C14 C15 1.386(11) . ?
C14 C19 1.371(10) . ?
C15 H15 0.9300 . ?
C15 C16 1.373(13) . ?
C16 H16 0.9300 . ?
C16 C17 1.365(17) . ?
C17 H17 0.9300 . ?
C17 C18 1.364(17) . ?
C18 H18 0.9300 . ?
C18 C19 1.350(13) . ?
C19 H19 0.9300 . ?

loop_
_geom_torsion_atom_site_label_1
_geom_torsion_atom_site_label_2
_geom_torsion_atom_site_label_3
_geom_torsion_atom_site_label_4
_geom_torsion
_geom_torsion_site_symmetry_1
_geom_torsion_site_symmetry_2
_geom_torsion_site_symmetry_3
_geom_torsion_site_symmetry_4
_geom_torsion_publ_flag
P1 C6 C7 C2 -179.6(5) . . . . ?
P1 C6 C7 C7 -1.5(7) . . . 4_566 ?
P1 C8 C9 C10 176.9(7) . . . . ?
P1 C8 C13 C12 -177.1(8) . . . . ?
P1 C14 C15 C16 176.6(9) . . . . ?
P1 C14 C19 C18 -174.2(9) . . . . ?
O1 C2 C3 C4 179.1(6) . . . . ?
O1 C2 C7 C6 -179.5(5) . . . . ?
O1 C2 C7 C7 2.3(8) . . . 4_566 ?
C1 O1 C2 C3 6.0(10) . . . . ?
C1 O1 C2 C7 -175.7(6) . . . . ?
C2 C3 C4 C5 -0.1(10) . . . . ?
C3 C2 C7 C6 -1.1(9) . . . . ?
C3 C2 C7 C7 -179.2(5) . . . 4_566 ?
C3 C4 C5 C6 -0.4(11) . . . . ?
C4 C5 C6 P1 -179.7(5) . . . . ?
C4 C5 C6 C7 0.1(10) . . . . ?
C5 C6 C7 C2 0.7(9) . . . . ?
C5 C6 C7 C7 178.7(5) . . . 4_566 ?
C6 P1 C8 C9 47.7(6) . . . . ?
C6 P1 C8 C13 -134.5(7) . . . . ?
C6 P1 C14 C15 43.6(8) . . . . ?
C6 P1 C14 C19 -139.0(7) . . . . ?
C7 C2 C3 C4 0.8(10) . . . . ?
C8 P1 C6 C5 50.0(6) . . . . ?
C8 P1 C6 C7 -129.8(5) . . . . ?
C8 P1 C14 C15 -79.5(8) . . . . ?
C8 P1 C14 C19 97.8(7) . . . . ?
C8 C9 C10 C11 1.6(14) . . . . ?
C9 C8 C13 C12 0.7(13) . . . . ?
C9 C10 C11 C12 -1.8(16) . . . . ?
C10 C11 C12 C13 1.5(17) . . . . ?
C11 C12 C13 C8 -0.9(16) . . . . ?
C13 C8 C9 C10 -1.0(12) . . . . ?
C14 P1 C6 C5 -73.5(6) . . . . ?
C14 P1 C6 C7 106.8(5) . . . . ?
C14 P1 C8 C9 174.6(6) . . . . ?
C14 P1 C8 C13 -7.6(8) . . . . ?
C14 C15 C16 C17 1(2) . . . . ?
C15 C14 C19 C18 3.2(14) . . . . ?
C15 C16 C17 C18 -4(2) . . . . ?
C16 C17 C18 C19 6(2) . . . . ?
C17 C18 C19 C14 -6.0(19) . . . . ?
C19 C14 C15 C16 -0.8(16) . . . . ?

loop_
_twin_individual_id
_twin_individual_mass_fraction_refined
1 0.993(16)
2 0.007(16)
